data_4302312
loop_
_publ_author_name
'Kornev, Alexander N.'
'Belina, Natalia V.'
'Sushev, Vyacheslav V.'
'Fukin, Georgy K.'
'Baranov, Evgenii V.'
'Kurskiy, Yuriy A.'
'Poddelskii, Andrei I.'
'Abakumov, Gleb A.'
'L\"onnecke, Peter'
'Hey-Hawkins, Evamarie'

_publ_section_title
;
 The First Structurally Characterized Metal (\k^2^N,P)-Phosphinohydrazides:
 The Key to Understanding the Intramolecular Rearrangement
 R~2~P--NR'--NR'--M \\rightarrow  R'N=PR~2~--NR'--M.
 Metalloderivatives of Diisopropylphosphinohydrazines:
 Synthesis and Properties
;
_journal_coden_ASTM INOCAJ
_journal_issue 12
_journal_name_full 'Inorganic chemistry'
_journal_page_first 5574
_journal_page_last 5583
_journal_paper_doi 10.1021/ic900135b
_journal_volume 48
_journal_year 2009
_chemical_formula_sum 'C34 H80 Cl6 Co3 N4 O2 P4'
_chemical_formula_weight 1090.39
_space_group_IT_number 14
_symmetry_cell_setting monoclinic
_symmetry_space_group_name_Hall '-P 2yn'
_symmetry_space_group_name_H-M 'P 1 21/n 1'
_atom_sites_solution_hydrogens geom
_atom_sites_solution_primary direct
_atom_sites_solution_secondary difmap
_audit_conform_dict_location ftp://ftp.iucr.org/pub/cif_core.dic
_audit_conform_dict_name cif_core.dic
_audit_conform_dict_version 2.3
_audit_creation_date 2007-10-24T17:09:34-00:00
_audit_creation_method 'WinGX routine CIF_UPDATE'
_cell_angle_alpha 90
_cell_angle_beta 103.4420(10)
_cell_angle_gamma 90
_cell_formula_units_Z 4
_cell_length_a 10.08200(10)
_cell_length_b 27.9551(2)
_cell_length_c 18.4152(3)
_cell_measurement_reflns_used 31861
_cell_measurement_temperature 130(2)
_cell_measurement_theta_max 32.2224
_cell_measurement_theta_min 2.526
_cell_volume 5048.02(10)
_computing_cell_refinement
;
        CrysAlis RED, Oxford Diffraction Ltd.,
        Version 1.171.32.5 (release 08-05-2007 CrysAlis171 .NET)
        (compiled May  8 2007,13:10:02)
;
_computing_data_collection
;
        CrysAlis CCD, Oxford Diffraction Ltd.,
        Version 1.171.32.5 (release 08-05-2007 CrysAlis171 .NET)
        (compiled May  8 2007,13:10:02)
;
_computing_data_reduction
;
        CrysAlis RED, Oxford Diffraction Ltd.,
        Version 1.171.32.5 (release 08-05-2007 CrysAlis171 .NET)
        (compiled May  8 2007,13:10:02)
;
_computing_molecular_graphics 'ORTEP3 for Windows (L. J. Farrugia, 1997)'
_computing_publication_material 'WINGX  (L.J. Farrugia,1999)'
_computing_structure_refinement 'SHELXL-97 (Sheldrick, 1997)'
_computing_structure_solution 'SIR92 (Giacovazzo 1993)'
_diffrn_ambient_temperature 130(2)
_diffrn_detector_area_resol_mean 16.356
_diffrn_measured_fraction_theta_full 0.999
_diffrn_measured_fraction_theta_max 0.999
_diffrn_measurement_device_type 'ccd Xcalibur S'
_diffrn_measurement_method '\w- amd \f-scans'
_diffrn_orient_matrix_UB_11 -0.0216378336
_diffrn_orient_matrix_UB_12 0.0238967078
_diffrn_orient_matrix_UB_13 -0.0085515932
_diffrn_orient_matrix_UB_21 -0.0019204858
_diffrn_orient_matrix_UB_22 -0.0042209346
_diffrn_orient_matrix_UB_23 -0.0381534137
_diffrn_orient_matrix_UB_31 -0.0689461595
_diffrn_orient_matrix_UB_32 -0.0073720323
_diffrn_orient_matrix_UB_33 -0.0058827178
_diffrn_radiation_monochromator graphite
_diffrn_radiation_type MoK\a
_diffrn_radiation_wavelength 0.71073
_diffrn_reflns_av_R_equivalents 0.0798
_diffrn_reflns_av_unetI/netI 0.0732
_diffrn_reflns_limit_h_max 14
_diffrn_reflns_limit_h_min -14
_diffrn_reflns_limit_k_max 39
_diffrn_reflns_limit_k_min -39
_diffrn_reflns_limit_l_max 26
_diffrn_reflns_limit_l_min -26
_diffrn_reflns_number 153679
_diffrn_reflns_theta_full 30.51
_diffrn_reflns_theta_max 30.51
_diffrn_reflns_theta_min 2.54
_exptl_absorpt_coefficient_mu 1.452
_exptl_absorpt_correction_T_max 1
_exptl_absorpt_correction_T_min 0.83553
_exptl_absorpt_correction_type multi-scan
_exptl_absorpt_process_details
;
        CrysAlis RED, Oxford Diffraction Ltd.,
        Version 1.171.32.5 (release 08-05-2007 CrysAlis171 .NET)
        (compiled May  8 2007,13:10:02)
        Empirical absorption correction using spherical harmonics,
 implemented in SCALE3 ABSPACK scaling algorithm.
;
_exptl_crystal_colour 'dark red'
_exptl_crystal_density_diffrn 1.435
_exptl_crystal_density_method 'not measured'
_exptl_crystal_description prism
_exptl_crystal_F_000 2284
_exptl_crystal_size_max 0.35
_exptl_crystal_size_mid 0.2
_exptl_crystal_size_min 0.2
_refine_diff_density_max 1.441
_refine_diff_density_min -0.662
_refine_diff_density_rms 0.086
_refine_ls_extinction_method none
_refine_ls_goodness_of_fit_ref 0.968
_refine_ls_hydrogen_treatment mixed
_refine_ls_matrix_type full
_refine_ls_number_parameters 532
_refine_ls_number_reflns 15410
_refine_ls_number_restraints 0
_refine_ls_restrained_S_all 0.968
_refine_ls_R_factor_all 0.0887
_refine_ls_R_factor_gt 0.0406
_refine_ls_shift/su_max 0.002
_refine_ls_shift/su_mean 0
_refine_ls_structure_factor_coef Fsqd
_refine_ls_weighting_details 'calc w=1/[\s^2^(Fo^2^)+(0.0504P)^2^+0.0000P] where P=(Fo^2^+2Fc^2^)/3'
_refine_ls_weighting_scheme calc
_refine_ls_wR_factor_gt 0.0891
_refine_ls_wR_factor_ref 0.1041
_reflns_number_gt 9319
_reflns_number_total 15410
_reflns_threshold_expression >2sigma(I)
_cod_duplicate_entry 4338596
_cod_data_source_file ic900135b_si_001_7.cif
_cod_data_source_block 710341
_cod_database_code 4302312

loop_
_symmetry_equiv_pos_as_xyz
'x, y, z'
'-x+1/2, y+1/2, -z+1/2'
'-x, -y, -z'
'x-1/2, -y-1/2, z-1/2'

loop_
_atom_site_label
_atom_site_type_symbol
_atom_site_fract_x
_atom_site_fract_y
_atom_site_fract_z
_atom_site_U_iso_or_equiv
_atom_site_adp_type
_atom_site_occupancy
_atom_site_symmetry_multiplicity
_atom_site_calc_flag
_atom_site_refinement_flags
_atom_site_disorder_assembly
_atom_site_disorder_group
Co1 Co 0.73864(3) 0.651762(11) 0.38076(2) 0.01984(8) Uani 1 1 d . . .
Co2 Co 0.85898(3) 0.745647(11) 0.36470(2) 0.01997(8) Uani 1 1 d . . .
Cl1 Cl 0.67999(7) 0.72221(2) 0.43068(4) 0.02605(14) Uani 1 1 d . . .
Cl2 Cl 0.97367(6) 0.68035(2) 0.42549(4) 0.02773(15) Uani 1 1 d . . .
Cl3 Cl 0.74484(7) 0.69466(2) 0.27251(4) 0.02585(14) Uani 1 1 d . . .
P1 P 0.77048(7) 0.58341(2) 0.32905(4) 0.02292(15) Uani 1 1 d . . .
P2 P 0.66588(7) 0.60836(2) 0.46135(4) 0.02133(14) Uani 1 1 d . . .
P3 P 0.77152(6) 0.81054(2) 0.30455(4) 0.02099(14) Uani 1 1 d . . .
P4 P 1.00593(7) 0.79425(2) 0.42939(4) 0.02491(15) Uani 1 1 d . . .
N1 N 0.7321(2) 0.53965(7) 0.38347(13) 0.0272(5) Uani 1 1 d . . .
N2 N 0.6408(2) 0.55095(7) 0.42962(14) 0.0251(5) Uani 1 1 d . . .
N3 N 0.8659(2) 0.85727(7) 0.34566(13) 0.0267(5) Uani 1 1 d . . .
N4 N 1.0041(2) 0.84731(8) 0.38370(14) 0.0268(5) Uani 1 1 d . . .
C1 C 0.6619(3) 0.57900(10) 0.23451(17) 0.0307(6) Uani 1 1 d . . .
C2 C 0.6637(4) 0.53044(12) 0.1971(2) 0.0540(10) Uani 1 1 d . . .
H2A H 0.6292 0.506 0.2261 0.081 Uiso 1 1 calc R . .
H2B H 0.7573 0.5225 0.1948 0.081 Uiso 1 1 calc R . .
H2C H 0.6058 0.5316 0.1464 0.081 Uiso 1 1 calc R . .
C3 C 0.5161(3) 0.59285(12) 0.23646(18) 0.0420(8) Uani 1 1 d . . .
H3A H 0.4594 0.5937 0.1854 0.063 Uiso 1 1 calc R . .
H3B H 0.5163 0.6245 0.2594 0.063 Uiso 1 1 calc R . .
H3C H 0.4791 0.5692 0.2658 0.063 Uiso 1 1 calc R . .
C4 C 0.9407(3) 0.56566(10) 0.31814(18) 0.0338(7) Uani 1 1 d . . .
C5 C 0.9933(3) 0.60016(11) 0.2665(2) 0.0452(8) Uani 1 1 d . . .
H5A H 1.0028 0.6322 0.2885 0.068 Uiso 1 1 calc R . .
H5B H 0.9285 0.6012 0.2177 0.068 Uiso 1 1 calc R . .
H5C H 1.0822 0.5891 0.2601 0.068 Uiso 1 1 calc R . .
C6 C 1.0435(3) 0.55908(11) 0.3925(2) 0.0417(8) Uani 1 1 d . . .
H6A H 1.1293 0.5468 0.3835 0.063 Uiso 1 1 calc R . .
H6B H 1.0073 0.5363 0.4235 0.063 Uiso 1 1 calc R . .
H6C H 1.0601 0.5899 0.4183 0.063 Uiso 1 1 calc R . .
C7 C 0.7519(3) 0.48848(9) 0.37844(18) 0.0356(7) Uani 1 1 d . . .
H7A H 0.787 0.4754 0.4286 0.053 Uiso 1 1 calc R . .
H7B H 0.8173 0.4822 0.3477 0.053 Uiso 1 1 calc R . .
H7C H 0.6646 0.4732 0.3557 0.053 Uiso 1 1 calc R . .
C8 C 0.4966(3) 0.62562(10) 0.47388(17) 0.0288(6) Uani 1 1 d . . .
C9 C 0.3975(3) 0.63581(10) 0.40016(18) 0.0363(7) Uani 1 1 d . . .
H9A H 0.3817 0.6065 0.3703 0.054 Uiso 1 1 calc R . .
H9B H 0.4356 0.6604 0.3731 0.054 Uiso 1 1 calc R . .
H9C H 0.3109 0.6471 0.4094 0.054 Uiso 1 1 calc R . .
C10 C 0.4370(3) 0.58950(12) 0.5203(2) 0.0450(8) Uani 1 1 d . . .
H10A H 0.3491 0.6013 0.5271 0.068 Uiso 1 1 calc R . .
H10B H 0.5 0.5855 0.5692 0.068 Uiso 1 1 calc R . .
H10C H 0.4237 0.5587 0.4943 0.068 Uiso 1 1 calc R . .
C11 C 0.7720(3) 0.60171(10) 0.55562(16) 0.0300(6) Uani 1 1 d . . .
C12 C 0.9026(3) 0.57501(11) 0.55625(18) 0.0395(7) Uani 1 1 d . . .
H12A H 0.9605 0.5945 0.5318 0.059 Uiso 1 1 calc R . .
H12B H 0.8811 0.5447 0.5294 0.059 Uiso 1 1 calc R . .
H12C H 0.9509 0.5686 0.608 0.059 Uiso 1 1 calc R . .
C13 C 0.8009(3) 0.64986(11) 0.59458(17) 0.0416(8) Uani 1 1 d . . .
H13A H 0.8542 0.645 0.6458 0.062 Uiso 1 1 calc R . .
H13B H 0.7145 0.6656 0.5957 0.062 Uiso 1 1 calc R . .
H13C H 0.8525 0.67 0.5674 0.062 Uiso 1 1 calc R . .
C14 C 0.7695(3) 0.80801(10) 0.20456(16) 0.0272(6) Uani 1 1 d . . .
C15 C 0.9097(3) 0.79423(13) 0.19345(18) 0.0449(8) Uani 1 1 d . . .
H15A H 0.9036 0.7881 0.1404 0.067 Uiso 1 1 calc R . .
H15B H 0.9416 0.7653 0.2224 0.067 Uiso 1 1 calc R . .
H15C H 0.974 0.8204 0.2104 0.067 Uiso 1 1 calc R . .
C16 C 0.7151(4) 0.85229(13) 0.1595(2) 0.0528(9) Uani 1 1 d . . .
H16A H 0.7755 0.8795 0.177 0.079 Uiso 1 1 calc R . .
H16B H 0.6233 0.8595 0.1657 0.079 Uiso 1 1 calc R . .
H16C H 0.7115 0.8465 0.1066 0.079 Uiso 1 1 calc R . .
C17 C 0.5982(3) 0.82899(10) 0.30687(17) 0.0276(6) Uani 1 1 d . . .
C18 C 0.4950(3) 0.79128(10) 0.27098(17) 0.0322(7) Uani 1 1 d . . .
H18A H 0.5115 0.7617 0.3003 0.048 Uiso 1 1 calc R . .
H18B H 0.5042 0.785 0.2201 0.048 Uiso 1 1 calc R . .
H18C H 0.4026 0.8029 0.2694 0.048 Uiso 1 1 calc R . .
C19 C 0.5840(3) 0.84231(10) 0.38460(17) 0.0332(7) Uani 1 1 d . . .
H19A H 0.4918 0.8545 0.3819 0.05 Uiso 1 1 calc R . .
H19B H 0.651 0.8671 0.4054 0.05 Uiso 1 1 calc R . .
H19C H 0.5999 0.814 0.4168 0.05 Uiso 1 1 calc R . .
C20 C 0.8461(3) 0.90773(9) 0.3276(2) 0.0407(8) Uani 1 1 d . . .
H20A H 0.8692 0.9267 0.3736 0.061 Uiso 1 1 calc R . .
H20B H 0.7505 0.9134 0.3023 0.061 Uiso 1 1 calc R . .
H20C H 0.9051 0.9172 0.2946 0.061 Uiso 1 1 calc R . .
C21 C 1.1853(3) 0.77698(11) 0.4421(2) 0.0411(8) Uani 1 1 d . . .
H21 H 1.201 0.7496 0.478 0.049 Uiso 1 1 calc R . .
C22 C 1.2116(3) 0.75848(11) 0.3697(2) 0.0485(9) Uani 1 1 d . . .
H22A H 1.1953 0.7841 0.3324 0.073 Uiso 1 1 calc R . .
H22B H 1.1502 0.7316 0.3517 0.073 Uiso 1 1 calc R . .
H22C H 1.3064 0.7477 0.378 0.073 Uiso 1 1 calc R . .
C23 C 1.2803(4) 0.81729(16) 0.4786(3) 0.0882(16) Uani 1 1 d . . .
H23A H 1.3752 0.8065 0.4875 0.132 Uiso 1 1 calc R . .
H23B H 1.2593 0.826 0.5262 0.132 Uiso 1 1 calc R . .
H23C H 1.2673 0.8452 0.4454 0.132 Uiso 1 1 calc R . .
C24 C 0.9677(4) 0.81162(12) 0.51885(19) 0.0476(9) Uani 1 1 d . . .
C25 C 1.0177(5) 0.77520(15) 0.5775(2) 0.0728(13) Uani 1 1 d . . .
H25A H 1.1176 0.7743 0.5891 0.109 Uiso 1 1 calc R . .
H25B H 0.9815 0.7437 0.5596 0.109 Uiso 1 1 calc R . .
H25C H 0.987 0.7835 0.6226 0.109 Uiso 1 1 calc R . .
C26 C 1.0017(7) 0.86168(17) 0.5425(3) 0.132(3) Uani 1 1 d . . .
H26A H 0.962 0.8694 0.5849 0.198 Uiso 1 1 calc R . .
H26B H 0.9645 0.8833 0.5009 0.198 Uiso 1 1 calc R . .
H26C H 1.101 0.8654 0.5574 0.198 Uiso 1 1 calc R . .
H1 H 0.697(3) 0.6029(11) 0.2076(17) 0.035(8) Uiso 1 1 d . . .
H1N H 0.563(3) 0.5447(11) 0.4063(18) 0.039(9) Uiso 1 1 d . . .
H2N H 1.056(3) 0.8482(11) 0.3507(18) 0.041(9) Uiso 1 1 d . . .
H4 H 0.918(3) 0.5343(10) 0.2942(16) 0.035(8) Uiso 1 1 d . . .
H8 H 0.517(3) 0.6553(11) 0.5030(18) 0.041(9) Uiso 1 1 d . . .
H11 H 0.723(3) 0.5818(10) 0.5804(16) 0.026(7) Uiso 1 1 d . . .
H14 H 0.718(3) 0.7840(12) 0.1895(19) 0.051(10) Uiso 1 1 d . . .
H17 H 0.590(3) 0.8539(10) 0.2795(16) 0.026(8) Uiso 1 1 d . . .
H24 H 0.861(4) 0.8161(12) 0.515(2) 0.062(11) Uiso 1 1 d . . .
Co3 Co 0.22529(4) 0.454751(13) 0.23408(2) 0.03215(10) Uani 1 1 d . . .
Cl4 Cl 0.34505(8) 0.49905(3) 0.32747(5) 0.04157(19) Uani 1 1 d . . .
Cl5 Cl -0.00092(7) 0.45819(3) 0.21707(6) 0.0535(3) Uani 1 1 d . . .
Cl6 Cl 0.30580(9) 0.38013(3) 0.23203(5) 0.0487(2) Uani 1 1 d . . .
O1 O 0.2567(2) 0.48399(8) 0.13723(13) 0.0520(6) Uani 1 1 d . . .
C27 C 0.2611(7) 0.45674(19) 0.0746(3) 0.105(2) Uani 1 1 d . . .
H27A H 0.1796 0.4359 0.0611 0.126 Uiso 1 1 calc R . .
H27B H 0.3434 0.4362 0.0849 0.126 Uiso 1 1 calc R . .
C28 C 0.2647(8) 0.4898(2) 0.0136(3) 0.138(3) Uani 1 1 d . . .
H28A H 0.3591 0.4936 0.0074 0.165 Uiso 1 1 calc R . .
H28B H 0.2065 0.478 -0.0339 0.165 Uiso 1 1 calc R . .
C29 C 0.2133(7) 0.5350(2) 0.0344(3) 0.119(2) Uani 1 1 d . . .
H29A H 0.1261 0.5433 -0.0007 0.143 Uiso 1 1 calc R . .
H29B H 0.2798 0.561 0.0335 0.143 Uiso 1 1 calc R . .
C30 C 0.1924(5) 0.52857(14) 0.1119(2) 0.0706(12) Uani 1 1 d . . .
H30A H 0.235 0.5551 0.1447 0.085 Uiso 1 1 calc R . .
H30B H 0.0939 0.5275 0.1112 0.085 Uiso 1 1 calc R . .
O2 O 0.7333(3) 0.85344(11) 0.64826(19) 0.0890(10) Uani 1 1 d . . .
C31 C 0.6158(5) 0.84248(16) 0.5945(3) 0.0762(13) Uani 1 1 d . . .
H31A H 0.6304 0.848 0.5439 0.091 Uiso 1 1 calc R . .
H31B H 0.5391 0.8628 0.6012 0.091 Uiso 1 1 calc R . .
C32 C 0.5847(5) 0.79105(18) 0.6043(3) 0.0992(18) Uani 1 1 d . . .
H32A H 0.4979 0.7877 0.6202 0.119 Uiso 1 1 calc R . .
H32B H 0.577 0.7734 0.5569 0.119 Uiso 1 1 calc R . .
C33 C 0.7002(5) 0.77241(17) 0.6627(3) 0.0876(16) Uani 1 1 d . . .
H33A H 0.6681 0.7502 0.6968 0.105 Uiso 1 1 calc R . .
H33B H 0.7677 0.7558 0.6402 0.105 Uiso 1 1 calc R . .
C34 C 0.7580(5) 0.81609(16) 0.7016(3) 0.0771(13) Uani 1 1 d . . .
H34A H 0.7139 0.8233 0.7431 0.093 Uiso 1 1 calc R . .
H34B H 0.8572 0.8122 0.7224 0.093 Uiso 1 1 calc R . .

loop_
_atom_site_aniso_label
_atom_site_aniso_U_11
_atom_site_aniso_U_22
_atom_site_aniso_U_33
_atom_site_aniso_U_23
_atom_site_aniso_U_13
_atom_site_aniso_U_12
Co1 0.02358(17) 0.01267(15) 0.02317(19) 0.00159(14) 0.00523(14) -0.00063(13)
Co2 0.02254(17) 0.01376(15) 0.02313(19) 0.00151(14) 0.00435(14) -0.00115(13)
Cl1 0.0349(3) 0.0160(3) 0.0295(4) 0.0013(3) 0.0120(3) 0.0006(2)
Cl2 0.0264(3) 0.0188(3) 0.0353(4) 0.0054(3) 0.0017(3) 0.0009(2)
Cl3 0.0359(3) 0.0172(3) 0.0233(3) 0.0009(2) 0.0046(3) -0.0049(3)
P1 0.0268(3) 0.0144(3) 0.0285(4) -0.0003(3) 0.0084(3) -0.0009(3)
P2 0.0243(3) 0.0155(3) 0.0241(4) 0.0019(3) 0.0054(3) -0.0011(3)
P3 0.0223(3) 0.0155(3) 0.0249(4) 0.0027(3) 0.0050(3) -0.0009(2)
P4 0.0287(4) 0.0202(3) 0.0240(4) 0.0021(3) 0.0024(3) -0.0050(3)
N1 0.0346(12) 0.0142(10) 0.0361(14) 0.0018(10) 0.0148(11) 0.0017(9)
N2 0.0248(12) 0.0172(10) 0.0344(14) 0.0003(10) 0.0089(11) -0.0040(9)
N3 0.0249(11) 0.0156(10) 0.0374(14) 0.0021(10) 0.0028(10) -0.0018(9)
N4 0.0262(12) 0.0206(11) 0.0318(14) 0.0025(10) 0.0033(11) -0.0051(9)
C1 0.0404(16) 0.0220(13) 0.0297(16) -0.0023(12) 0.0080(13) -0.0049(12)
C2 0.072(2) 0.0383(18) 0.043(2) -0.0157(16) -0.0031(19) 0.0002(17)
C3 0.0411(17) 0.0447(18) 0.0359(19) 0.0001(15) 0.0005(15) -0.0065(14)
C4 0.0329(15) 0.0246(14) 0.049(2) -0.0093(14) 0.0194(15) 0.0009(12)
C5 0.0456(18) 0.0395(18) 0.061(2) -0.0047(16) 0.0344(18) -0.0038(14)
C6 0.0294(15) 0.0288(15) 0.067(2) -0.0001(15) 0.0122(16) 0.0064(12)
C7 0.0413(17) 0.0179(13) 0.049(2) -0.0012(13) 0.0141(15) 0.0004(12)
C8 0.0266(14) 0.0268(14) 0.0357(17) 0.0019(13) 0.0126(13) 0.0011(11)
C9 0.0268(14) 0.0315(15) 0.052(2) 0.0059(14) 0.0117(14) 0.0037(12)
C10 0.0424(18) 0.0475(19) 0.053(2) 0.0128(17) 0.0271(17) 0.0018(15)
C11 0.0386(16) 0.0244(14) 0.0256(15) 0.0056(12) 0.0047(13) -0.0055(12)
C12 0.0402(17) 0.0342(16) 0.0368(18) 0.0032(14) -0.0061(14) 0.0025(13)
C13 0.059(2) 0.0367(17) 0.0271(17) -0.0053(14) 0.0053(15) -0.0041(15)
C14 0.0283(14) 0.0261(14) 0.0263(15) 0.0053(12) 0.0044(12) -0.0051(12)
C15 0.0442(18) 0.063(2) 0.0325(18) 0.0048(16) 0.0192(15) 0.0065(16)
C16 0.067(2) 0.056(2) 0.042(2) 0.0252(17) 0.0252(18) 0.0201(18)
C17 0.0279(14) 0.0221(13) 0.0339(17) 0.0082(12) 0.0094(13) 0.0034(11)
C18 0.0246(14) 0.0315(15) 0.0398(18) 0.0085(13) 0.0061(13) -0.0003(12)
C19 0.0370(16) 0.0265(14) 0.0404(18) 0.0033(13) 0.0182(14) 0.0059(12)
C20 0.0399(17) 0.0152(13) 0.066(2) 0.0038(14) 0.0106(16) 0.0014(12)
C21 0.0299(15) 0.0307(15) 0.056(2) 0.0160(15) -0.0047(15) -0.0033(13)
C22 0.0408(18) 0.0340(16) 0.079(3) 0.0214(18) 0.0309(19) 0.0093(14)
C23 0.055(3) 0.076(3) 0.122(4) 0.021(3) -0.003(3) -0.020(2)
C24 0.076(3) 0.0363(17) 0.0311(18) -0.0043(15) 0.0126(18) -0.0132(17)
C25 0.114(4) 0.072(3) 0.032(2) 0.016(2) 0.016(2) -0.003(3)
C26 0.277(9) 0.069(3) 0.068(4) -0.030(3) 0.078(5) -0.066(4)
Co3 0.0280(2) 0.02551(19) 0.0450(3) -0.00473(18) 0.01269(18) -0.00172(16)
Cl4 0.0367(4) 0.0348(4) 0.0501(5) -0.0021(4) 0.0039(4) -0.0124(3)
Cl5 0.0264(4) 0.0372(4) 0.0965(8) -0.0281(5) 0.0134(4) -0.0037(3)
Cl6 0.0541(5) 0.0300(4) 0.0720(6) -0.0029(4) 0.0351(5) 0.0077(3)
O1 0.0636(16) 0.0468(14) 0.0461(15) 0.0060(12) 0.0140(13) 0.0041(12)
C27 0.171(6) 0.095(4) 0.060(3) 0.018(3) 0.050(4) 0.061(4)
C28 0.235(8) 0.134(6) 0.065(4) 0.041(4) 0.075(4) 0.085(5)
C29 0.200(7) 0.082(4) 0.077(4) 0.024(3) 0.034(4) 0.006(4)
C30 0.096(3) 0.045(2) 0.070(3) 0.008(2) 0.018(3) 0.002(2)
O2 0.093(2) 0.0643(19) 0.090(2) 0.0067(18) -0.0196(19) -0.0279(17)
C31 0.079(3) 0.079(3) 0.059(3) 0.004(2) -0.006(2) -0.020(2)
C32 0.110(4) 0.086(4) 0.085(4) 0.016(3) -0.011(3) -0.044(3)
C33 0.063(3) 0.072(3) 0.118(4) 0.006(3) 0.000(3) -0.018(2)
C34 0.095(3) 0.070(3) 0.059(3) -0.001(2) 0.004(3) -0.008(3)

loop_
_atom_type_symbol
_atom_type_description
_atom_type_scat_dispersion_real
_atom_type_scat_dispersion_imag
_atom_type_scat_source
Co Co 0.3494 0.9721 'International Tables Vol C Tables 4.2.6.8 and 6.1.1.4'
Cl Cl 0.1484 0.1585 'International Tables Vol C Tables 4.2.6.8 and 6.1.1.4'
P P 0.1023 0.0942 'International Tables Vol C Tables 4.2.6.8 and 6.1.1.4'
O O 0.0106 0.006 'International Tables Vol C Tables 4.2.6.8 and 6.1.1.4'
N N 0.0061 0.0033 'International Tables Vol C Tables 4.2.6.8 and 6.1.1.4'
C C 0.0033 0.0016 'International Tables Vol C Tables 4.2.6.8 and 6.1.1.4'
H H 0 0 'International Tables Vol C Tables 4.2.6.8 and 6.1.1.4'

loop_
_geom_angle_atom_site_label_1
_geom_angle_atom_site_label_2
_geom_angle_atom_site_label_3
_geom_angle
_geom_angle_site_symmetry_1
_geom_angle_site_symmetry_3
_geom_angle_publ_flag
P2 Co1 P1 85.22(3) . . ?
P2 Co1 Cl1 92.64(3) . . ?
P1 Co1 Cl1 173.76(3) . . ?
P2 Co1 Cl3 161.54(3) . . ?
P1 Co1 Cl3 92.35(3) . . ?
Cl1 Co1 Cl3 87.83(2) . . ?
P2 Co1 Cl2 113.93(3) . . ?
P1 Co1 Cl2 101.67(3) . . ?
Cl1 Co1 Cl2 84.56(2) . . ?
Cl3 Co1 Cl2 84.50(2) . . ?
P2 Co1 Co2 141.40(2) . . ?
P1 Co1 Co2 129.06(2) . . ?
Cl1 Co1 Co2 55.059(18) . . ?
Cl3 Co1 Co2 50.378(17) . . ?
Cl2 Co1 Co2 49.700(17) . . ?
P4 Co2 P3 84.37(3) . . ?
P4 Co2 Cl2 91.61(3) . . ?
P3 Co2 Cl2 173.62(3) . . ?
P4 Co2 Cl3 163.21(3) . . ?
P3 Co2 Cl3 93.78(3) . . ?
Cl2 Co2 Cl3 88.64(3) . . ?
P4 Co2 Cl1 112.33(3) . . ?
P3 Co2 Cl1 102.23(3) . . ?
Cl2 Co2 Cl1 83.87(2) . . ?
Cl3 Co2 Cl1 84.39(2) . . ?
P4 Co2 Co1 139.08(2) . . ?
P3 Co2 Co1 131.40(2) . . ?
Cl2 Co2 Co1 54.253(18) . . ?
Cl3 Co2 Co1 51.313(18) . . ?
Cl1 Co2 Co1 49.541(16) . . ?
Co1 Cl1 Co2 75.40(2) . . ?
Co2 Cl2 Co1 76.05(2) . . ?
Co2 Cl3 Co1 78.31(2) . . ?
N1 P1 C1 110.34(13) . . ?
N1 P1 C4 102.61(12) . . ?
C1 P1 C4 104.13(14) . . ?
N1 P1 Co1 107.34(8) . . ?
C1 P1 Co1 110.85(9) . . ?
C4 P1 Co1 121.11(10) . . ?
N2 P2 C11 103.74(12) . . ?
N2 P2 C8 102.80(12) . . ?
C11 P2 C8 105.28(14) . . ?
N2 P2 Co1 109.76(9) . . ?
C11 P2 Co1 119.36(10) . . ?
C8 P2 Co1 114.19(9) . . ?
N3 P3 C17 102.29(12) . . ?
N3 P3 C14 110.66(12) . . ?
C17 P3 C14 104.22(13) . . ?
N3 P3 Co2 107.11(8) . . ?
C17 P3 Co2 119.55(9) . . ?
C14 P3 Co2 112.48(9) . . ?
N4 P4 C21 100.93(13) . . ?
N4 P4 C24 103.40(14) . . ?
C21 P4 C24 111.12(18) . . ?
N4 P4 Co2 110.43(8) . . ?
C21 P4 Co2 115.82(11) . . ?
C24 P4 Co2 113.64(12) . . ?
N2 N1 C7 111.9(2) . . ?
N2 N1 P1 117.63(16) . . ?
C7 N1 P1 128.7(2) . . ?
N1 N2 P2 110.32(16) . . ?
N4 N3 C20 111.5(2) . . ?
N4 N3 P3 116.81(16) . . ?
C20 N3 P3 128.0(2) . . ?
N3 N4 P4 107.95(16) . . ?
C2 C1 C3 110.4(3) . . ?
C2 C1 P1 115.0(2) . . ?
C3 C1 P1 109.0(2) . . ?
C6 C4 C5 111.8(3) . . ?
C6 C4 P1 113.0(2) . . ?
C5 C4 P1 111.3(2) . . ?
C9 C8 C10 111.2(2) . . ?
C9 C8 P2 112.0(2) . . ?
C10 C8 P2 113.1(2) . . ?
C12 C11 C13 111.3(3) . . ?
C12 C11 P2 112.0(2) . . ?
C13 C11 P2 111.4(2) . . ?
C16 C14 C15 111.1(3) . . ?
C16 C14 P3 115.8(2) . . ?
C15 C14 P3 110.5(2) . . ?
C19 C17 C18 112.0(2) . . ?
C19 C17 P3 113.0(2) . . ?
C18 C17 P3 110.79(19) . . ?
C22 C21 C23 114.8(3) . . ?
C22 C21 P4 110.4(2) . . ?
C23 C21 P4 111.1(3) . . ?
C26 C24 C25 114.7(4) . . ?
C26 C24 P4 115.5(3) . . ?
C25 C24 P4 111.3(3) . . ?
O1 Co3 Cl5 102.71(7) . . ?
O1 Co3 Cl4 106.47(7) . . ?
Cl5 Co3 Cl4 115.88(3) . . ?
O1 Co3 Cl6 103.08(7) . . ?
Cl5 Co3 Cl6 113.58(3) . . ?
Cl4 Co3 Cl6 113.33(4) . . ?
C27 O1 C30 107.8(3) . . ?
C27 O1 Co3 122.9(3) . . ?
C30 O1 Co3 118.7(2) . . ?
O1 C27 C28 107.6(4) . . ?
C29 C28 C27 105.9(4) . . ?
C28 C29 C30 106.5(4) . . ?
O1 C30 C29 105.1(4) . . ?
C31 O2 C34 108.3(3) . . ?
O2 C31 C32 107.2(4) . . ?
C33 C32 C31 105.9(4) . . ?
C34 C33 C32 102.6(4) . . ?
O2 C34 C33 106.8(4) . . ?

loop_
_geom_bond_atom_site_label_1
_geom_bond_atom_site_label_2
_geom_bond_distance
_geom_bond_site_symmetry_2
_geom_bond_publ_flag
Co1 P2 2.1723(7) . ?
Co1 P1 2.1915(7) . ?
Co1 Cl1 2.3077(7) . ?
Co1 Cl3 2.3396(7) . ?
Co1 Cl2 2.4546(7) . ?
Co1 Co2 2.9351(4) . ?
Co2 P4 2.1540(8) . ?
Co2 P3 2.2003(7) . ?
Co2 Cl2 2.3066(7) . ?
Co2 Cl3 2.3087(7) . ?
Co2 Cl1 2.4863(7) . ?
P1 N1 1.682(2) . ?
P1 C1 1.833(3) . ?
P1 C4 1.842(3) . ?
P2 N2 1.707(2) . ?
P2 C11 1.825(3) . ?
P2 C8 1.839(3) . ?
P3 N3 1.688(2) . ?
P3 C17 1.832(3) . ?
P3 C14 1.838(3) . ?
P4 N4 1.703(2) . ?
P4 C21 1.833(3) . ?
P4 C24 1.842(3) . ?
N1 N2 1.426(3) . ?
N1 C7 1.450(3) . ?
N3 N4 1.434(3) . ?
N3 C20 1.453(3) . ?
C1 C2 1.524(4) . ?
C1 C3 1.529(4) . ?
C4 C6 1.525(4) . ?
C4 C5 1.533(4) . ?
C8 C9 1.514(4) . ?
C8 C10 1.533(4) . ?
C11 C12 1.511(4) . ?
C11 C13 1.521(4) . ?
C14 C16 1.520(4) . ?
C14 C15 1.524(4) . ?
C17 C19 1.518(4) . ?
C17 C18 1.520(4) . ?
C21 C22 1.510(5) . ?
C21 C23 1.530(5) . ?
C24 C26 1.482(5) . ?
C24 C25 1.485(5) . ?
Co3 O1 2.052(2) . ?
Co3 Cl5 2.2308(8) . ?
Co3 Cl4 2.2325(9) . ?
Co3 Cl6 2.2419(8) . ?
O1 C27 1.392(5) . ?
O1 C30 1.432(4) . ?
C27 C28 1.462(7) . ?
C28 C29 1.450(7) . ?
C29 C30 1.501(6) . ?
O2 C31 1.390(5) . ?
O2 C34 1.416(5) . ?
C31 C32 1.491(6) . ?
C32 C33 1.484(6) . ?
C33 C34 1.467(6) . ?
